data_7212501
loop_
_publ_author_name
'Li, Gao'
'Xi, Xiaobing'
'Xuan, Weimin'
'Dong, Taiwei'
'Cui, Yong'

_publ_section_title
;
 Homochiral helical coordination polymers of metallosalen complexes with
 tunable pitches
;
_journal_issue 8
_journal_name_full CrystEngComm
_journal_page_first 2424
_journal_paper_doi 10.1039/c001121e
_journal_volume 12
_journal_year 2010
_chemical_absolute_configuration ad
_chemical_formula_sum 'C76 H88 N8 Ni2 O6'
_chemical_formula_weight 1326.96
_chemical_name_systematic
;
?
;
_space_group_IT_number 4
_symmetry_cell_setting monoclinic
_symmetry_space_group_name_Hall 'P 2yb'
_symmetry_space_group_name_H-M 'P 1 21 1'
_atom_sites_solution_hydrogens geom
_atom_sites_solution_primary direct
_atom_sites_solution_secondary difmap
_audit_creation_method SHELXL-97
_cell_angle_alpha 90.00
_cell_angle_beta 100.68(3)
_cell_angle_gamma 90.00
_cell_formula_units_Z 2
_cell_length_a 11.564(2)
_cell_length_b 18.821(4)
_cell_length_c 17.117(3)
_cell_measurement_reflns_used 28652
_cell_measurement_temperature 293(2)
_cell_measurement_theta_max 25.00
_cell_measurement_theta_min 3.25
_cell_volume 3660.9(12)
_computing_cell_refinement 'SAINT (Bruker, 1999)'
_computing_data_collection 'SMART (Bruker, 1997)'
_computing_data_reduction SAINT
_computing_molecular_graphics 'SHELXTL-PLUS (Sheldrick, 1990)'
_computing_publication_material SHELXL-97
_computing_structure_refinement 'SHELXL-97 (Sheldrick, 1997)'
_computing_structure_solution 'SHELXS-97 (Sheldrick, 1990)'
_diffrn_ambient_temperature 293(2)
_diffrn_measured_fraction_theta_full 0.995
_diffrn_measured_fraction_theta_max 0.995
_diffrn_radiation_monochromator graphite
_diffrn_radiation_source 'fine-focus sealed tube'
_diffrn_radiation_type MoK\a
_diffrn_radiation_wavelength 0.71073
_diffrn_reflns_av_R_equivalents 0.0594
_diffrn_reflns_av_sigmaI/netI 0.0779
_diffrn_reflns_limit_h_max 13
_diffrn_reflns_limit_h_min -13
_diffrn_reflns_limit_k_max 21
_diffrn_reflns_limit_k_min -22
_diffrn_reflns_limit_l_max 20
_diffrn_reflns_limit_l_min -20
_diffrn_reflns_number 28652
_diffrn_reflns_theta_full 25.00
_diffrn_reflns_theta_max 25.00
_diffrn_reflns_theta_min 3.25
_exptl_absorpt_coefficient_mu 0.569
_exptl_absorpt_correction_T_max 0.945
_exptl_absorpt_correction_T_min 0.915
_exptl_absorpt_correction_type multi-scan
_exptl_absorpt_process_details 'SADABS (Sheldrick, 1996)'
_exptl_crystal_colour yellow
_exptl_crystal_density_diffrn 1.204
_exptl_crystal_density_method 'not measured'
_exptl_crystal_description block-like
_exptl_crystal_F_000 1408
_exptl_crystal_size_max 0.18
_exptl_crystal_size_mid 0.13
_exptl_crystal_size_min 0.10
_refine_diff_density_max 0.463
_refine_diff_density_min -0.265
_refine_diff_density_rms 0.060
_refine_ls_abs_structure_details 'Flack H D (1983), Acta Cryst. A39, 876-881'
_refine_ls_abs_structure_Flack -0.036(19)
_refine_ls_extinction_method none
_refine_ls_goodness_of_fit_ref 1.021
_refine_ls_hydrogen_treatment geom
_refine_ls_matrix_type full
_refine_ls_number_parameters 829
_refine_ls_number_reflns 12013
_refine_ls_number_restraints 1
_refine_ls_restrained_S_all 1.021
_refine_ls_R_factor_all 0.0915
_refine_ls_R_factor_gt 0.0553
_refine_ls_shift/su_max 0.000
_refine_ls_shift/su_mean 0.000
_refine_ls_structure_factor_coef Fsqd
_refine_ls_weighting_details 'calc w=1/[\s^2^(Fo^2^)+(0.0719P)^2^+0.0000P] where P=(Fo^2^+2Fc^2^)/3'
_refine_ls_weighting_scheme calc
_refine_ls_wR_factor_gt 0.1249
_refine_ls_wR_factor_ref 0.1414
_reflns_number_gt 8231
_reflns_number_total 12013
_reflns_threshold_expression >2sigma(I)
_cod_data_source_file c001121e.txt
_cod_data_source_block 3
_cod_depositor_comments
;
The following automatic conversions were performed:

'_exptl_absorpt_correction_type' value 'Multi-scan' changed to
'multi-scan' according to
/home/saulius/struct/CIF-dictionaries/cif_core.dic dictionary named
'cif_core.dic' version 2.4.2 from 2011-04-26.

Automatic conversion script
Id: cif_fix_values 1891 2012-01-12 08:04:46Z andrius 
;
_cod_original_cell_volume 3661.0(13)
_cod_original_sg_symbol_H-M P2(1)
_cod_database_code 7212501

loop_
_symmetry_equiv_pos_as_xyz
'x, y, z'
'-x, y+1/2, -z'

loop_
_atom_site_label
_atom_site_type_symbol
_atom_site_fract_x
_atom_site_fract_y
_atom_site_fract_z
_atom_site_U_iso_or_equiv
_atom_site_adp_type
_atom_site_occupancy
_atom_site_symmetry_multiplicity
_atom_site_calc_flag
_atom_site_refinement_flags
Ni1 Ni 0.68329(7) 0.68513(3) 1.13424(4) 0.0340(2) Uani 1 1 d .
Ni2 Ni 0.17659(7) 0.40267(3) 0.63752(4) 0.0336(2) Uani 1 1 d .
C1 C 0.1586(9) 0.9243(6) 0.9476(6) 0.084(3) Uani 1 1 d .
H1A H 0.2177 0.9483 0.9818 0.101 Uiso 1 1 calc R
C2 C 0.1609(8) 0.8525(6) 0.9469(5) 0.066(2) Uani 1 1 d .
C3 C 0.0677(11) 0.8241(7) 0.8952(6) 0.093(3) Uani 1 1 d .
H3A H 0.0655 0.7747 0.8933 0.112 Uiso 1 1 calc R
C4 C -0.0120(14) 0.8536(11) 0.8517(9) 0.133(6) Uani 1 1 d .
H4A H -0.0713 0.8268 0.8210 0.160 Uiso 1 1 calc R
C5 C -0.0153(14) 0.9213(15) 0.8477(9) 0.177(11) Uani 1 1 d .
H5A H -0.0741 0.9433 0.8113 0.212 Uiso 1 1 calc R
C6 C 0.2532(7) 0.8102(5) 0.9955(4) 0.057(2) Uani 1 1 d .
C7 C 0.3637(7) 0.8326(5) 1.0148(4) 0.056(2) Uani 1 1 d .
H7A H 0.3821 0.8776 0.9984 0.067 Uiso 1 1 calc R
C8 C 0.4549(7) 0.7911(4) 1.0593(4) 0.0434(18) Uani 1 1 d .
C9 C 0.4294(7) 0.7207(4) 1.0837(4) 0.049(2) Uani 1 1 d .
C10 C 0.3116(7) 0.6977(5) 1.0663(4) 0.052(2) Uani 1 1 d .
C11 C 0.2293(7) 0.7423(6) 1.0226(4) 0.067(2) Uani 1 1 d .
H11A H 0.1521 0.7262 1.0102 0.081 Uiso 1 1 calc R
C12 C 0.5705(8) 0.8236(4) 1.0780(4) 0.052(2) Uani 1 1 d .
H12A H 0.5754 0.8712 1.0645 0.062 Uiso 1 1 calc R
C13 C 0.2762(8) 0.6258(5) 1.0941(5) 0.063(2) Uani 1 1 d .
C14 C 0.3065(10) 0.6219(7) 1.1840(5) 0.110(4) Uani 1 1 d .
H14A H 0.2637 0.6578 1.2065 0.164 Uiso 1 1 calc R
H14B H 0.3895 0.6294 1.2012 0.164 Uiso 1 1 calc R
H14C H 0.2856 0.5759 1.2013 0.164 Uiso 1 1 calc R
C15 C 0.3416(10) 0.5672(6) 1.0586(6) 0.092(3) Uani 1 1 d .
H15A H 0.4249 0.5744 1.0742 0.137 Uiso 1 1 calc R
H15B H 0.3203 0.5685 1.0017 0.137 Uiso 1 1 calc R
H15C H 0.3208 0.5219 1.0777 0.137 Uiso 1 1 calc R
C16 C 0.1462(8) 0.6101(6) 1.0702(5) 0.089(3) Uani 1 1 d .
H16A H 0.1019 0.6454 1.0924 0.133 Uiso 1 1 calc R
H16B H 0.1298 0.5640 1.0897 0.133 Uiso 1 1 calc R
H16C H 0.1243 0.6108 1.0133 0.133 Uiso 1 1 calc R
C17 C 0.7761(6) 0.8356(3) 1.1313(4) 0.0464(15) Uani 1 1 d .
H17A H 0.7820 0.8517 1.1864 0.056 Uiso 1 1 calc R
C18 C 0.7864(8) 0.9022(5) 1.0805(5) 0.066(2) Uani 1 1 d .
H18A H 0.7768 0.8891 1.0249 0.079 Uiso 1 1 calc R
H18B H 0.7251 0.9359 1.0863 0.079 Uiso 1 1 calc R
C19 C 0.9064(7) 0.9360(4) 1.1077(5) 0.067(2) Uani 1 1 d .
H19A H 0.9139 0.9765 1.0740 0.081 Uiso 1 1 calc R
H19B H 0.9116 0.9533 1.1616 0.081 Uiso 1 1 calc R
C20 C 1.0064(7) 0.8858(4) 1.1054(4) 0.066(2) Uani 1 1 d .
H20A H 1.0804 0.9101 1.1235 0.079 Uiso 1 1 calc R
H20B H 1.0045 0.8704 1.0511 0.079 Uiso 1 1 calc R
C21 C 0.9983(7) 0.8202(4) 1.1588(4) 0.054(2) Uani 1 1 d .
H21A H 1.0616 0.7873 1.1551 0.065 Uiso 1 1 calc R
H21B H 1.0053 0.8348 1.2138 0.065 Uiso 1 1 calc R
C22 C 0.8791(5) 0.7846(3) 1.1300(3) 0.0436(14) Uani 1 1 d .
H22A H 0.8764 0.7713 1.0744 0.052 Uiso 1 1 calc R
C23 C 0.9326(7) 0.6907(4) 1.2258(3) 0.0441(17) Uani 1 1 d .
H23A H 1.0040 0.7143 1.2405 0.053 Uiso 1 1 calc R
C24 C 0.9185(7) 0.6247(4) 1.2654(4) 0.0441(18) Uani 1 1 d .
C25 C 0.8101(8) 0.5861(4) 1.2559(4) 0.0459(19) Uani 1 1 d .
C26 C 0.8129(8) 0.5185(4) 1.2937(4) 0.0488(19) Uani 1 1 d .
C27 C 0.9157(7) 0.4980(4) 1.3438(4) 0.0479(18) Uani 1 1 d .
H27A H 0.9157 0.4549 1.3705 0.058 Uiso 1 1 calc R
C28 C 1.0178(8) 0.5375(5) 1.3566(4) 0.054(2) Uani 1 1 d .
C29 C 1.0188(8) 0.5990(5) 1.3155(4) 0.062(2) Uani 1 1 d .
H29A H 1.0884 0.6248 1.3209 0.074 Uiso 1 1 calc R
C30 C 0.7056(7) 0.4699(4) 1.2797(4) 0.0500(18) Uani 1 1 d .
C31 C 0.6098(9) 0.4991(5) 1.3203(6) 0.090(3) Uani 1 1 d .
H31A H 0.6410 0.5065 1.3757 0.135 Uiso 1 1 calc R
H31B H 0.5460 0.4657 1.3149 0.135 Uiso 1 1 calc R
H31C H 0.5818 0.5433 1.2961 0.135 Uiso 1 1 calc R
C32 C 0.6623(10) 0.4572(7) 1.1921(5) 0.108(4) Uani 1 1 d .
H32A H 0.6410 0.5017 1.1660 0.162 Uiso 1 1 calc R
H32B H 0.5948 0.4266 1.1850 0.162 Uiso 1 1 calc R
H32C H 0.7235 0.4353 1.1696 0.162 Uiso 1 1 calc R
C33 C 0.7321(9) 0.3954(5) 1.3128(7) 0.111(4) Uani 1 1 d .
H33A H 0.7612 0.3981 1.3691 0.167 Uiso 1 1 calc R
H33B H 0.7905 0.3737 1.2874 0.167 Uiso 1 1 calc R
H33C H 0.6615 0.3674 1.3030 0.167 Uiso 1 1 calc R
C34 C 1.1247(7) 0.5107(4) 1.4099(4) 0.050(2) Uani 1 1 d .
C35 C 1.1150(7) 0.4768(4) 1.4806(4) 0.051(2) Uani 1 1 d .
H35A H 1.0404 0.4717 1.4929 0.062 Uiso 1 1 calc R
C36 C 1.3142(7) 0.4597(6) 1.5134(5) 0.072(3) Uani 1 1 d .
H36A H 1.3792 0.4412 1.5476 0.087 Uiso 1 1 calc R
C37 C 1.3314(9) 0.4946(6) 1.4465(5) 0.093(4) Uani 1 1 d .
H37A H 1.4072 0.5041 1.4384 0.111 Uiso 1 1 calc R
C38 C 1.2389(8) 0.5146(6) 1.3933(5) 0.075(3) Uani 1 1 d .
H38A H 1.2498 0.5315 1.3441 0.090 Uiso 1 1 calc R
C39 C 0.6154(7) 0.6157(4) 0.9733(4) 0.0471(18) Uani 1 1 d .
H39A H 0.5404 0.6246 0.9833 0.056 Uiso 1 1 calc R
C40 C 0.6241(8) 0.5812(5) 0.9032(5) 0.064(2) Uani 1 1 d .
C41 C 0.7319(9) 0.5665(6) 0.8895(5) 0.087(4) Uani 1 1 d .
H41A H 0.7418 0.5398 0.8455 0.105 Uiso 1 1 calc R
C42 C 0.8286(9) 0.5922(6) 0.9425(6) 0.100(4) Uani 1 1 d .
H42A H 0.9039 0.5874 0.9312 0.120 Uiso 1 1 calc R
C43 C 0.8127(9) 0.6244(5) 1.0113(5) 0.072(3) Uani 1 1 d .
H43A H 0.8784 0.6381 1.0483 0.086 Uiso 1 1 calc R
C44 C 0.5187(7) 0.5571(4) 0.8483(4) 0.051(2) Uani 1 1 d .
C45 C 0.4132(7) 0.5995(4) 0.8283(4) 0.0510(19) Uani 1 1 d .
H45A H 0.4147 0.6451 0.8495 0.061 Uiso 1 1 calc R
C46 C 0.3138(7) 0.5783(4) 0.7817(4) 0.0445(17) Uani 1 1 d .
C47 C 0.3085(7) 0.5077(4) 0.7509(4) 0.0453(19) Uani 1 1 d .
C48 C 0.4092(7) 0.4634(4) 0.7661(4) 0.049(2) Uani 1 1 d .
C49 C 0.5123(7) 0.4893(4) 0.8158(4) 0.0468(19) Uani 1 1 d .
H49A H 0.5778 0.4598 0.8271 0.056 Uiso 1 1 calc R
C50 C 0.2088(7) 0.6305(4) 0.7606(4) 0.054(2) Uani 1 1 d .
C51 C 0.1101(9) 0.6064(5) 0.8018(5) 0.077(3) Uani 1 1 d .
H51A H 0.0873 0.5588 0.7855 0.115 Uiso 1 1 calc R
H51B H 0.0438 0.6376 0.7876 0.115 Uiso 1 1 calc R
H51C H 0.1368 0.6076 0.8584 0.115 Uiso 1 1 calc R
C52 C 0.2443(10) 0.7054(5) 0.7888(7) 0.103(4) Uani 1 1 d .
H52A H 0.2741 0.7048 0.8450 0.154 Uiso 1 1 calc R
H52B H 0.1770 0.7361 0.7776 0.154 Uiso 1 1 calc R
H52C H 0.3043 0.7225 0.7615 0.154 Uiso 1 1 calc R
C53 C 0.1589(9) 0.6305(6) 0.6703(5) 0.087(3) Uani 1 1 d .
H53A H 0.1350 0.5832 0.6534 0.131 Uiso 1 1 calc R
H53B H 0.2183 0.6466 0.6420 0.131 Uiso 1 1 calc R
H53C H 0.0922 0.6618 0.6593 0.131 Uiso 1 1 calc R
C54 C 0.4162(6) 0.3912(4) 0.7376(4) 0.0436(17) Uani 1 1 d .
H54A H 0.4843 0.3658 0.7576 0.052 Uiso 1 1 calc R
C55 C 0.3550(5) 0.2843(3) 0.6683(3) 0.0414(13) Uani 1 1 d .
H55A H 0.3316 0.2554 0.7104 0.050 Uiso 1 1 calc R
C56 C 0.4800(7) 0.2624(4) 0.6616(5) 0.059(2) Uani 1 1 d .
H56A H 0.5074 0.2921 0.6225 0.071 Uiso 1 1 calc R
H56B H 0.5318 0.2699 0.7124 0.071 Uiso 1 1 calc R
C57 C 0.4864(7) 0.1854(4) 0.6379(4) 0.0653(19) Uani 1 1 d .
H57A H 0.5651 0.1750 0.6290 0.078 Uiso 1 1 calc R
H57B H 0.4714 0.1554 0.6810 0.078 Uiso 1 1 calc R
C58 C 0.3996(6) 0.1683(3) 0.5643(4) 0.0556(17) Uani 1 1 d .
H58A H 0.4017 0.1176 0.5541 0.067 Uiso 1 1 calc R
H58B H 0.4218 0.1929 0.5195 0.067 Uiso 1 1 calc R
C59 C 0.2757(6) 0.1894(4) 0.5711(4) 0.0473(17) Uani 1 1 d .
H59A H 0.2229 0.1798 0.5212 0.057 Uiso 1 1 calc R
H59B H 0.2501 0.1613 0.6122 0.057 Uiso 1 1 calc R
C60 C 0.2698(5) 0.2671(3) 0.5909(3) 0.0426(14) Uani 1 1 d .
H60A H 0.2981 0.2932 0.5486 0.051 Uiso 1 1 calc R
C61 C 0.0603(7) 0.2655(4) 0.5709(4) 0.049(2) Uani 1 1 d .
H61A H 0.0639 0.2190 0.5533 0.059 Uiso 1 1 calc R
C62 C -0.0558(7) 0.2967(5) 0.5666(4) 0.054(2) Uani 1 1 d .
C63 C -0.0758(7) 0.3648(4) 0.5951(4) 0.0429(18) Uani 1 1 d .
C64 C -0.1964(6) 0.3904(4) 0.5829(4) 0.0437(17) Uani 1 1 d .
C65 C -0.2840(7) 0.3475(4) 0.5409(4) 0.0502(18) Uani 1 1 d .
H65A H -0.3611 0.3641 0.5322 0.060 Uiso 1 1 calc R
C66 C -0.2630(7) 0.2805(5) 0.5108(5) 0.061(2) Uani 1 1 d .
C67 C -0.1480(7) 0.2552(4) 0.5261(5) 0.058(2) Uani 1 1 d .
H67A H -0.1322 0.2099 0.5090 0.070 Uiso 1 1 calc R
C68 C -0.2255(7) 0.4631(5) 0.6148(4) 0.057(2) Uani 1 1 d .
C69 C -0.1667(8) 0.5238(4) 0.5748(6) 0.076(3) Uani 1 1 d .
H69A H -0.1859 0.5687 0.5957 0.113 Uiso 1 1 calc R
H69B H -0.1950 0.5227 0.5184 0.113 Uiso 1 1 calc R
H69C H -0.0829 0.5174 0.5855 0.113 Uiso 1 1 calc R
C70 C -0.3594(8) 0.4774(5) 0.5984(6) 0.089(3) Uani 1 1 d .
H70A H -0.3744 0.5234 0.6187 0.134 Uiso 1 1 calc R
H70B H -0.3983 0.4418 0.6242 0.134 Uiso 1 1 calc R
H70C H -0.3888 0.4761 0.5422 0.134 Uiso 1 1 calc R
C71 C -0.1855(8) 0.4675(5) 0.7043(5) 0.079(3) Uani 1 1 d .
H71A H -0.2039 0.5136 0.7226 0.119 Uiso 1 1 calc R
H71B H -0.1020 0.4599 0.7174 0.119 Uiso 1 1 calc R
H71C H -0.2252 0.4318 0.7295 0.119 Uiso 1 1 calc R
C72 C -0.3626(7) 0.2409(5) 0.4584(5) 0.063(2) Uani 1 1 d .
C73 C -0.4501(9) 0.2774(6) 0.4096(6) 0.083(3) Uani 1 1 d .
H73A H -0.4530 0.3268 0.4109 0.100 Uiso 1 1 calc R
C74 C -0.5275(12) 0.1674(7) 0.3568(7) 0.105(4) Uani 1 1 d .
H74A H -0.5845 0.1427 0.3217 0.126 Uiso 1 1 calc R
C75 C -0.4413(11) 0.1299(7) 0.4045(8) 0.109(5) Uani 1 1 d .
H75A H -0.4393 0.0806 0.4019 0.131 Uiso 1 1 calc R
C76 C -0.3580(9) 0.1662(6) 0.4560(6) 0.085(3) Uani 1 1 d .
H76A H -0.2986 0.1418 0.4894 0.102 Uiso 1 1 calc R
N3 N 0.6659(6) 0.7940(3) 1.1110(4) 0.0477(16) Uani 1 1 d .
N2 N 0.8552(5) 0.7200(3) 1.1719(3) 0.0437(15) Uani 1 1 d .
N1 N 1.2073(6) 0.4511(4) 1.5319(4) 0.0537(17) Uani 1 1 d .
N4 N 0.0713(13) 0.9645(7) 0.8991(8) 0.139(5) Uani 1 1 d .
N6 N 0.3387(5) 0.3596(3) 0.6884(3) 0.0419(14) Uani 1 1 d .
N7 N 0.1584(5) 0.2972(3) 0.5971(3) 0.0426(14) Uani 1 1 d .
N5 N 0.7059(6) 0.6367(3) 1.0268(3) 0.0461(16) Uani 1 1 d .
N8 N -0.5337(8) 0.2393(7) 0.3585(5) 0.111(3) Uani 1 1 d .
O1 O 0.5110(4) 0.6798(3) 1.1223(3) 0.0565(13) Uani 1 1 d .
O2 O 0.7136(5) 0.6101(3) 1.2154(3) 0.0554(15) Uani 1 1 d .
O3 O 0.2074(5) 0.4828(3) 0.7120(3) 0.0589(15) Uani 1 1 d .
O4 O 0.0062(4) 0.4059(3) 0.6311(3) 0.0516(12) Uani 1 1 d .
O5 O 0.1248(15) 0.3031(7) 0.3603(6) 0.286(8) Uani 1 1 d .
O6 O 0.6383(10) 0.8493(7) 0.8285(11) 0.333(10) Uani 1 1 d .

loop_
_atom_site_aniso_label
_atom_site_aniso_U_11
_atom_site_aniso_U_22
_atom_site_aniso_U_33
_atom_site_aniso_U_23
_atom_site_aniso_U_13
_atom_site_aniso_U_12
Ni1 0.0287(5) 0.0381(5) 0.0319(4) 0.0004(4) -0.0032(4) -0.0048(4)
Ni2 0.0275(5) 0.0381(5) 0.0317(4) -0.0021(4) -0.0033(4) 0.0034(4)
C1 0.063(7) 0.091(8) 0.102(7) 0.035(6) 0.022(6) 0.026(5)
C2 0.039(5) 0.097(7) 0.064(5) 0.008(5) 0.013(4) 0.016(4)
C3 0.073(8) 0.116(8) 0.083(6) -0.002(6) -0.006(6) 0.040(6)
C4 0.097(11) 0.175(15) 0.107(10) 0.001(11) -0.034(8) 0.056(11)
C5 0.078(10) 0.35(3) 0.089(9) 0.043(15) -0.010(8) 0.087(17)
C6 0.044(5) 0.073(5) 0.051(4) 0.002(4) 0.005(4) 0.012(4)
C7 0.043(5) 0.069(5) 0.056(4) 0.000(4) 0.011(4) 0.012(4)
C8 0.036(4) 0.043(4) 0.049(4) 0.006(3) 0.004(3) -0.001(3)
C9 0.042(5) 0.065(5) 0.041(4) -0.001(3) 0.004(3) 0.013(4)
C10 0.042(5) 0.068(5) 0.046(4) 0.002(4) 0.005(3) -0.002(4)
C11 0.036(5) 0.111(7) 0.054(4) -0.008(5) 0.008(4) -0.004(5)
C12 0.056(6) 0.044(5) 0.057(4) 0.009(4) 0.013(4) -0.006(4)
C13 0.050(5) 0.081(6) 0.056(4) 0.007(4) 0.004(4) -0.018(4)
C14 0.090(8) 0.159(11) 0.079(6) 0.052(7) 0.013(6) -0.022(7)
C15 0.094(9) 0.089(7) 0.092(6) 0.015(6) 0.020(6) -0.021(6)
C16 0.042(5) 0.124(8) 0.096(6) 0.017(6) 0.001(4) -0.021(5)
C17 0.042(4) 0.046(3) 0.051(4) -0.002(3) 0.008(3) -0.008(3)
C18 0.062(6) 0.046(4) 0.090(5) 0.011(5) 0.013(4) -0.005(5)
C19 0.072(6) 0.055(4) 0.077(5) 0.004(4) 0.019(5) -0.019(4)
C20 0.057(5) 0.075(5) 0.070(5) 0.002(4) 0.020(4) -0.021(4)
C21 0.050(5) 0.052(5) 0.060(4) 0.001(4) 0.007(4) -0.019(4)
C22 0.036(4) 0.053(4) 0.043(3) 0.000(3) 0.010(3) -0.005(3)
C23 0.042(4) 0.051(4) 0.036(3) 0.002(3) -0.003(3) -0.002(3)
C24 0.040(5) 0.054(5) 0.034(3) 0.000(4) -0.004(3) -0.004(4)
C25 0.048(5) 0.049(4) 0.041(4) 0.003(3) 0.007(4) -0.006(4)
C26 0.053(5) 0.044(4) 0.049(4) 0.003(3) 0.007(4) -0.001(4)
C27 0.054(5) 0.043(4) 0.043(4) 0.012(3) 0.000(3) -0.002(3)
C28 0.046(5) 0.066(5) 0.047(4) 0.017(4) -0.002(4) -0.010(4)
C29 0.041(5) 0.078(6) 0.063(5) 0.023(5) 0.002(4) 0.006(4)
C30 0.053(5) 0.045(4) 0.051(4) -0.001(3) 0.007(3) 0.001(3)
C31 0.060(6) 0.093(7) 0.128(8) -0.012(6) 0.045(6) -0.010(5)
C32 0.120(9) 0.136(9) 0.062(5) -0.029(5) -0.001(5) -0.074(7)
C33 0.076(7) 0.055(5) 0.192(11) 0.034(7) -0.003(7) -0.032(5)
C34 0.043(5) 0.058(5) 0.047(4) 0.014(4) 0.006(4) 0.010(4)
C35 0.040(5) 0.064(5) 0.048(4) 0.013(4) 0.005(4) 0.008(4)
C36 0.026(5) 0.110(8) 0.077(6) 0.038(6) 0.000(4) 0.003(5)
C37 0.038(6) 0.156(11) 0.086(6) 0.058(7) 0.016(5) 0.015(6)
C38 0.051(6) 0.107(8) 0.063(5) 0.038(5) 0.002(5) -0.006(5)
C39 0.035(5) 0.054(4) 0.048(4) -0.009(4) -0.004(4) 0.004(4)
C40 0.042(6) 0.085(6) 0.059(5) -0.023(5) -0.003(4) 0.013(5)
C41 0.052(6) 0.127(9) 0.083(7) -0.064(6) 0.015(5) -0.020(6)
C42 0.047(6) 0.127(9) 0.122(8) -0.081(8) 0.008(6) 0.010(6)
C43 0.059(7) 0.073(6) 0.075(6) -0.028(5) -0.010(5) -0.002(5)
C44 0.044(5) 0.058(5) 0.050(4) -0.015(4) 0.005(4) -0.012(4)
C45 0.047(5) 0.056(4) 0.049(4) -0.002(3) 0.004(3) 0.000(4)
C46 0.042(5) 0.042(4) 0.047(4) -0.001(3) 0.001(3) -0.001(3)
C47 0.038(5) 0.055(5) 0.038(4) -0.007(3) -0.005(3) 0.000(4)
C48 0.048(5) 0.051(5) 0.045(4) -0.016(4) 0.003(4) 0.001(4)
C49 0.040(5) 0.051(5) 0.042(4) -0.005(3) -0.010(3) 0.015(4)
C50 0.055(5) 0.047(4) 0.062(4) 0.010(3) 0.016(4) 0.012(3)
C51 0.080(7) 0.071(5) 0.085(5) 0.011(4) 0.029(5) 0.022(5)
C52 0.084(8) 0.052(5) 0.161(9) -0.005(5) -0.008(7) -0.003(4)
C53 0.082(7) 0.106(7) 0.065(5) 0.014(5) -0.011(4) 0.022(6)
C54 0.038(4) 0.049(4) 0.041(3) 0.003(3) 0.000(3) 0.005(3)
C55 0.045(4) 0.034(3) 0.045(3) 0.004(3) 0.006(3) 0.003(3)
C56 0.034(4) 0.057(5) 0.079(5) -0.017(4) -0.008(4) 0.005(3)
C57 0.053(5) 0.065(4) 0.072(4) -0.017(4) -0.004(4) 0.012(4)
C58 0.055(5) 0.054(4) 0.058(4) -0.005(3) 0.014(4) 0.008(3)
C59 0.045(4) 0.047(4) 0.050(3) -0.011(3) 0.009(3) 0.005(4)
C60 0.038(4) 0.050(4) 0.039(3) 0.002(3) 0.005(3) 0.002(3)
C61 0.038(5) 0.050(5) 0.057(4) -0.006(4) 0.004(4) -0.015(4)
C62 0.040(5) 0.067(6) 0.057(4) -0.002(4) 0.014(4) -0.005(4)
C63 0.033(4) 0.048(4) 0.046(4) 0.001(3) 0.003(3) 0.006(3)
C64 0.031(4) 0.056(5) 0.044(3) 0.003(3) 0.008(3) 0.001(3)
C65 0.036(4) 0.056(4) 0.059(4) -0.004(3) 0.009(3) -0.004(3)
C66 0.038(5) 0.070(5) 0.075(5) -0.008(4) 0.013(4) -0.005(4)
C67 0.042(5) 0.057(5) 0.077(5) -0.022(4) 0.011(4) -0.008(4)
C68 0.030(4) 0.069(5) 0.070(5) -0.020(4) 0.008(4) 0.008(4)
C69 0.060(6) 0.049(5) 0.115(7) 0.012(5) 0.012(5) 0.007(4)
C70 0.058(6) 0.077(6) 0.131(8) -0.011(5) 0.015(5) 0.032(5)
C71 0.070(6) 0.094(6) 0.069(5) -0.036(5) 0.000(4) 0.023(5)
C72 0.039(5) 0.082(6) 0.070(5) -0.015(4) 0.013(4) -0.022(4)
C73 0.049(6) 0.108(7) 0.085(6) 0.006(5) -0.010(5) -0.022(5)
C74 0.099(10) 0.134(11) 0.080(7) -0.037(7) 0.009(7) -0.070(9)
C75 0.060(8) 0.113(9) 0.159(12) -0.074(9) 0.034(8) -0.054(7)
C76 0.052(6) 0.098(8) 0.107(7) -0.019(6) 0.018(5) -0.030(5)
N3 0.035(4) 0.052(4) 0.056(3) 0.000(3) 0.008(3) -0.004(3)
N2 0.041(3) 0.049(3) 0.038(3) 0.006(2) 0.002(3) -0.008(3)
N1 0.035(4) 0.067(5) 0.055(4) 0.008(3) -0.004(3) -0.002(3)
N4 0.118(11) 0.166(11) 0.143(10) 0.038(9) 0.047(8) 0.064(9)
N6 0.042(4) 0.040(3) 0.039(3) -0.005(2) -0.004(3) 0.002(2)
N7 0.039(4) 0.046(3) 0.042(3) -0.009(3) 0.006(3) 0.003(3)
N5 0.041(4) 0.045(4) 0.050(3) -0.014(3) 0.003(3) -0.006(3)
N8 0.057(5) 0.158(9) 0.102(6) 0.019(7) -0.025(5) -0.052(6)
O1 0.039(3) 0.065(3) 0.064(3) 0.017(3) 0.005(2) 0.011(3)
O2 0.038(3) 0.070(4) 0.054(3) 0.021(3) -0.002(3) -0.005(3)
O3 0.049(4) 0.051(3) 0.067(3) -0.015(3) -0.011(3) 0.012(3)
O4 0.037(3) 0.053(3) 0.061(3) -0.011(3) -0.001(2) 0.014(3)
O5 0.52(2) 0.208(11) 0.123(7) 0.019(7) 0.048(11) 0.039(14)
O6 0.153(11) 0.270(15) 0.53(3) -0.171(16) -0.058(13) 0.104(10)

loop_
_atom_type_symbol
_atom_type_description
_atom_type_scat_dispersion_real
_atom_type_scat_dispersion_imag
_atom_type_scat_source
C C 0.0033 0.0016 'International Tables Vol C Tables 4.2.6.8 and 6.1.1.4'
H H 0.0000 0.0000 'International Tables Vol C Tables 4.2.6.8 and 6.1.1.4'
N N 0.0061 0.0033 'International Tables Vol C Tables 4.2.6.8 and 6.1.1.4'
O O 0.0106 0.0060 'International Tables Vol C Tables 4.2.6.8 and 6.1.1.4'
Ni Ni 0.3393 1.1124 'International Tables Vol C Tables 4.2.6.8 and 6.1.1.4'

loop_
_geom_angle_atom_site_label_1
_geom_angle_atom_site_label_2
_geom_angle_atom_site_label_3
_geom_angle
_geom_angle_site_symmetry_3
O2 Ni1 O1 94.6(2) .
O2 Ni1 N2 88.4(2) .
O1 Ni1 N2 160.0(2) .
O2 Ni1 N3 146.8(2) .
O1 Ni1 N3 88.3(2) .
N2 Ni1 N3 78.6(2) .
O2 Ni1 N5 105.7(2) .
O1 Ni1 N5 100.0(2) .
N2 Ni1 N5 98.1(2) .
N3 Ni1 N5 106.3(2) .
O4 Ni2 O3 94.1(2) .
O4 Ni2 N6 149.0(2) .
O3 Ni2 N6 89.2(2) .
O4 Ni2 N7 88.4(2) .
O3 Ni2 N7 159.2(2) .
N6 Ni2 N7 78.3(2) .
O4 Ni2 N1 105.5(2) 1_454
O3 Ni2 N1 100.7(2) 1_454
N6 Ni2 N1 104.2(2) 1_454
N7 Ni2 N1 98.5(2) 1_454
C2 C1 N4 123.1(13) .
C1 C2 C3 112.4(10) .
C1 C2 C6 123.6(10) .
C3 C2 C6 124.0(10) .
C4 C3 C2 129.7(15) .
C3 C4 C5 120(2) .
C4 C5 N4 121.1(17) .
C7 C6 C11 116.4(8) .
C7 C6 C2 122.4(9) .
C11 C6 C2 121.1(9) .
C6 C7 C8 123.0(8) .
C7 C8 C9 119.6(7) .
C7 C8 C12 116.7(7) .
C9 C8 C12 123.7(7) .
O1 C9 C10 120.5(8) .
O1 C9 C8 121.7(8) .
C10 C9 C8 117.7(7) .
C11 C10 C9 118.0(8) .
C11 C10 C13 120.9(8) .
C9 C10 C13 121.0(7) .
C10 C11 C6 125.1(8) .
N3 C12 C8 126.9(7) .
C16 C13 C10 113.8(8) .
C16 C13 C14 107.2(7) .
C10 C13 C14 109.8(8) .
C16 C13 C15 107.0(8) .
C10 C13 C15 109.7(7) .
C14 C13 C15 109.3(9) .
N3 C17 C22 107.6(5) .
N3 C17 C18 116.8(6) .
C22 C17 C18 111.1(5) .
C19 C18 C17 109.2(7) .
C20 C19 C18 113.2(7) .
C19 C20 C21 110.8(6) .
C22 C21 C20 108.0(6) .
N2 C22 C21 116.6(5) .
N2 C22 C17 107.2(5) .
C21 C22 C17 112.1(5) .
N2 C23 C24 125.7(7) .
C29 C24 C25 120.2(7) .
C29 C24 C23 115.8(7) .
C25 C24 C23 124.0(7) .
O2 C25 C26 120.3(8) .
O2 C25 C24 122.5(7) .
C26 C25 C24 117.2(8) .
C27 C26 C25 118.4(8) .
C27 C26 C30 120.6(7) .
C25 C26 C30 121.0(7) .
C28 C27 C26 123.9(7) .
C29 C28 C27 117.9(8) .
C29 C28 C34 121.6(8) .
C27 C28 C34 120.4(7) .
C28 C29 C24 121.9(8) .
C32 C30 C31 112.2(8) .
C32 C30 C33 103.3(9) .
C31 C30 C33 106.0(7) .
C32 C30 C26 111.2(6) .
C31 C30 C26 110.7(7) .
C33 C30 C26 113.1(7) .
C35 C34 C38 115.5(7) .
C35 C34 C28 120.0(7) .
C38 C34 C28 124.5(7) .
N1 C35 C34 123.6(7) .
N1 C36 C37 122.6(8) .
C38 C37 C36 119.2(9) .
C37 C38 C34 121.1(8) .
N5 C39 C40 124.5(7) .
C41 C40 C39 117.9(8) .
C41 C40 C44 120.9(8) .
C39 C40 C44 121.0(8) .
C40 C41 C42 118.5(8) .
C43 C42 C41 119.7(9) .
N5 C43 C42 121.8(9) .
C49 C44 C45 115.6(7) .
C49 C44 C40 121.2(8) .
C45 C44 C40 123.1(8) .
C46 C45 C44 124.9(8) .
C45 C46 C47 118.3(8) .
C45 C46 C50 120.0(7) .
C47 C46 C50 121.7(7) .
O3 C47 C48 120.4(7) .
O3 C47 C46 119.3(7) .
C48 C47 C46 120.2(7) .
C47 C48 C49 118.7(7) .
C47 C48 C54 125.8(7) .
C49 C48 C54 115.5(7) .
C44 C49 C48 122.2(7) .
C51 C50 C52 108.1(7) .
C51 C50 C53 106.9(8) .
C52 C50 C53 110.2(8) .
C51 C50 C46 109.0(6) .
C52 C50 C46 111.1(8) .
C53 C50 C46 111.4(6) .
N6 C54 C48 126.1(7) .
N6 C55 C56 116.1(5) .
N6 C55 C60 108.4(5) .
C56 C55 C60 110.1(5) .
C57 C56 C55 112.0(6) .
C58 C57 C56 112.0(6) .
C57 C58 C59 112.2(5) .
C60 C59 C58 110.8(6) .
N7 C60 C59 118.7(6) .
N7 C60 C55 107.2(5) .
C59 C60 C55 110.6(5) .
N7 C61 C62 125.3(8) .
C67 C62 C63 121.5(8) .
C67 C62 C61 114.4(8) .
C63 C62 C61 124.0(8) .
O4 C63 C62 124.0(7) .
O4 C63 C64 118.1(6) .
C62 C63 C64 117.9(7) .
C65 C64 C63 118.0(7) .
C65 C64 C68 121.2(7) .
C63 C64 C68 120.8(7) .
C64 C65 C66 123.8(8) .
C67 C66 C65 117.7(8) .
C67 C66 C72 122.5(8) .
C65 C66 C72 119.7(8) .
C66 C67 C62 121.1(8) .
C71 C68 C64 111.2(7) .
C71 C68 C70 106.3(6) .
C64 C68 C70 111.7(7) .
C71 C68 C69 109.2(8) .
C64 C68 C69 110.9(6) .
C70 C68 C69 107.3(7) .
C73 C72 C76 120.6(10) .
C73 C72 C66 120.5(9) .
C76 C72 C66 118.7(10) .
C72 C73 N8 118.6(10) .
N8 C74 C75 122.7(11) .
C76 C75 C74 118.6(13) .
C75 C76 C72 119.6(12) .
C12 N3 C17 120.6(7) .
C12 N3 Ni1 124.1(6) .
C17 N3 Ni1 115.2(5) .
C23 N2 C22 122.6(6) .
C23 N2 Ni1 125.9(5) .
C22 N2 Ni1 111.5(4) .
C36 N1 C35 117.3(7) .
C36 N1 Ni2 124.2(6) 1_656
C35 N1 Ni2 118.4(5) 1_656
C1 N4 C5 113.3(14) .
C54 N6 C55 120.2(6) .
C54 N6 Ni2 124.8(5) .
C55 N6 Ni2 114.8(4) .
C61 N7 C60 122.7(6) .
C61 N7 Ni2 125.5(6) .
C60 N7 Ni2 111.2(4) .
C39 N5 C43 117.2(6) .
C39 N5 Ni1 121.6(5) .
C43 N5 Ni1 121.2(6) .
C74 N8 C73 119.9(11) .
C9 O1 Ni1 130.4(5) .
C25 O2 Ni1 131.2(5) .
C47 O3 Ni2 129.6(5) .
C63 O4 Ni2 130.7(5) .

loop_
_geom_bond_atom_site_label_1
_geom_bond_atom_site_label_2
_geom_bond_distance
_geom_bond_site_symmetry_2
Ni1 O2 1.966(5) .
Ni1 O1 1.968(5) .
Ni1 N2 2.079(6) .
Ni1 N3 2.089(7) .
Ni1 N5 2.112(5) .
Ni2 O4 1.954(5) .
Ni2 O3 1.965(5) .
Ni2 N6 2.079(6) .
Ni2 N7 2.100(6) .
Ni2 N1 2.114(6) 1_454
C1 C2 1.353(13) .
C1 N4 1.403(15) .
C2 C3 1.371(14) .
C2 C6 1.461(12) .
C3 C4 1.207(16) .
C4 C5 1.28(3) .
C5 N4 1.45(2) .
C6 C7 1.329(11) .
C6 C11 1.404(12) .
C7 C8 1.415(10) .
C8 C9 1.436(10) .
C8 C12 1.452(11) .
C9 O1 1.299(9) .
C9 C10 1.408(11) .
C10 C11 1.381(11) .
C10 C13 1.515(12) .
C12 N3 1.271(10) .
C13 C16 1.513(12) .
C13 C14 1.517(11) .
C13 C15 1.526(14) .
C17 N3 1.482(8) .
C17 C22 1.533(8) .
C17 C18 1.543(10) .
C18 C19 1.518(11) .
C19 C20 1.499(10) .
C20 C21 1.548(10) .
C21 C22 1.530(9) .
C22 N2 1.464(7) .
C23 N2 1.283(8) .
C23 C24 1.439(11) .
C24 C29 1.395(10) .
C24 C25 1.432(10) .
C25 O2 1.282(10) .
C25 C26 1.424(11) .
C26 C27 1.386(11) .
C26 C30 1.524(11) .
C27 C28 1.378(11) .
C28 C29 1.356(11) .
C28 C34 1.482(11) .
C30 C32 1.510(10) .
C30 C31 1.515(11) .
C30 C33 1.523(12) .
C34 C35 1.390(9) .
C34 C38 1.404(11) .
C35 N1 1.341(9) .
C36 N1 1.341(9) .
C36 C37 1.366(11) .
C37 C38 1.325(13) .
C39 N5 1.318(9) .
C39 C40 1.384(10) .
C40 C41 1.339(12) .
C40 C44 1.466(11) .
C41 C42 1.389(13) .
C42 C43 1.368(11) .
C43 N5 1.331(10) .
C44 C49 1.389(10) .
C44 C45 1.445(11) .
C45 C46 1.333(11) .
C46 C47 1.426(11) .
C46 C50 1.551(10) .
C47 O3 1.319(9) .
C47 C48 1.416(11) .
C48 C49 1.416(10) .
C48 C54 1.451(11) .
C50 C51 1.518(10) .
C50 C52 1.522(12) .
C50 C53 1.547(10) .
C54 N6 1.260(9) .
C55 N6 1.478(7) .
C55 C56 1.529(9) .
C55 C60 1.531(8) .
C56 C57 1.510(11) .
C57 C58 1.493(9) .
C58 C59 1.512(9) .
C59 C60 1.506(10) .
C60 N7 1.430(8) .
C61 N7 1.286(9) .
C61 C62 1.454(11) .
C62 C67 1.397(11) .
C62 C63 1.407(11) .
C63 O4 1.289(9) .
C63 C64 1.454(10) .
C64 C65 1.388(10) .
C64 C68 1.533(11) .
C65 C66 1.399(11) .
C66 C67 1.392(11) .
C66 C72 1.517(11) .
C68 C71 1.519(10) .
C68 C70 1.546(11) .
C68 C69 1.551(12) .
C72 C73 1.371(13) .
C72 C76 1.408(14) .
C73 N8 1.378(12) .
C74 N8 1.356(16) .
C74 C75 1.363(17) .
C75 C76 1.363(14) .
N1 Ni2 2.114(6) 1_656
